data_8100443
loop_
_publ_author_name
'Kempe, Rhett'
'Hillebrand, Gerhard'

_publ_section_title
;
Crystal structure of bis[2-(benzylamino)-6-methylpyridinato]-bis(hexahydro-
2-azepinato)zirconium(IV), C~38~H~46~N~6~O~2~Zr
;
_journal_issue 4
_journal_name_full 'Zeitschrift f\"ur Kristallographie - New Crystal Structures'
_journal_page_first 464
_journal_page_last 466
_journal_volume 218
_journal_year 2003
_chemical_formula_structural 'C38 H46 N6 O2 Zr'
_chemical_formula_sum 'C38 H46 N6 O2 Zr'
_chemical_formula_weight 710.03
_space_group_IT_number 14
_symmetry_cell_setting monoclinic
_symmetry_space_group_name_Hall '-P 2ybc'
_symmetry_space_group_name_H-M 'P 1 21/c 1'
_cell_angle_alpha 90.00
_cell_angle_beta 106.85(3)
_cell_angle_gamma 90.00
_cell_formula_units_Z 4
_cell_length_a 13.575(3)
_cell_length_b 15.903(3)
_cell_length_c 17.404(3)
_cell_measurement_temperature 293(2)
_cell_volume 3595.9(12)
_diffrn_ambient_temperature 293(2)
_exptl_crystal_density_diffrn 1.312
_refine_ls_R_factor_obs 0.0463
_refine_ls_wR_factor_obs 0.1145
_cod_original_sg_symbol_H-M 'P 21/c'
_cod_database_code 8100443

loop_
_symmetry_equiv_pos_as_xyz
'x, y, z'
'-x, y+1/2, -z+1/2'
'-x, -y, -z'
'x, -y-1/2, z-1/2'

loop_
_atom_site_aniso_label
_atom_site_aniso_U_11
_atom_site_aniso_U_22
_atom_site_aniso_U_33
_atom_site_aniso_U_23
_atom_site_aniso_U_13
_atom_site_aniso_U_12
Zr 0.0234(2) 0.0276(2) 0.0254(2) 0.0025(2) 0.0056(2) 0.0017(2)
N1 0.046(2) 0.031(2) 0.025(2) -0.007(2) 0.003(2) 0.002(2)
N2 0.033(2) 0.022(2) 0.026(2) 0.0020(15) 0.001(2) 0.0046(15)
C1 0.032(2) 0.027(2) 0.029(2) 0.001(2) 0.012(2) -0.004(2)
C2 0.042(3) 0.020(2) 0.042(3) -0.003(2) 0.011(2) 0.001(2)
C3 0.043(3) 0.029(3) 0.053(3) 0.006(2) 0.010(2) 0.012(2)
C4 0.033(2) 0.041(3) 0.043(3) 0.002(2) 0.001(2) 0.011(2)
C5 0.028(2) 0.031(3) 0.029(2) -0.001(2) 0.008(2) 0.005(2)
C6 0.043(3) 0.043(3) 0.033(2) -0.007(2) -0.005(2) 0.011(2)
C7 0.037(2) 0.039(3) 0.022(2) -0.004(2) -0.006(2) -0.006(2)
C8 0.055(3) 0.040(3) 0.035(3) -0.009(2) 0.001(2) -0.003(2)
C9 0.048(3) 0.039(3) 0.053(3) -0.008(3) -0.005(3) -0.005(2)
C10 0.039(3) 0.055(4) 0.062(3) 0.003(3) 0.004(3) -0.019(3)
C11 0.039(3) 0.082(5) 0.067(4) -0.005(3) 0.030(3) -0.012(3)
C12 0.047(3) 0.055(4) 0.049(3) -0.013(3) 0.023(3) -0.008(3)
C13 0.045(3) 0.040(3) 0.027(2) -0.009(2) 0.014(2) -0.003(2)
N3 0.028(2) 0.039(2) 0.033(2) 0.001(2) 0.011(2) 0.003(2)
N4 0.023(2) 0.043(3) 0.034(2) 0.006(2) 0.010(2) -0.004(2)
C14 0.033(2) 0.023(2) 0.050(3) 0.005(2) 0.011(2) -0.001(2)
C15 0.029(2) 0.044(3) 0.066(3) 0.003(3) 0.019(3) 0.004(2)
C16 0.026(3) 0.044(3) 0.093(4) 0.006(3) 0.004(3) 0.003(2)
C17 0.032(3) 0.062(4) 0.062(3) 0.009(3) -0.005(3) 0.000(2)
C18 0.027(2) 0.056(3) 0.042(3) 0.007(2) 0.013(2) 0.000(2)
C19 0.065(4) 0.109(6) 0.043(3) 0.011(4) -0.014(3) -0.005(4)
C20 0.028(2) 0.062(3) 0.029(2) 0.008(2) 0.005(2) -0.009(2)
C21 0.065(3) 0.045(3) 0.046(3) 0.007(3) 0.007(3) -0.002(3)
C22 0.088(5) 0.052(4) 0.075(4) 0.023(3) -0.019(4) -0.005(3)
C23 0.110(6) 0.091(6) 0.066(5) 0.053(5) -0.032(4) -0.046(5)
C24 0.077(4) 0.144(8) 0.058(4) 0.035(5) 0.026(4) -0.045(5)
C25 0.074(4) 0.106(5) 0.045(3) 0.005(3) 0.027(3) -0.038(4)
C26 0.049(3) 0.046(3) 0.036(3) -0.006(2) 0.020(2) 0.001(2)
O1 0.029(2) 0.053(2) 0.032(2) 0.0052(14) 0.0116(14) 0.0083(14)
N5 0.029(2) 0.029(2) 0.034(2) 0.005(2) 0.007(2) -0.003(2)
C27 0.044(3) 0.029(3) 0.036(3) 0.006(2) 0.020(2) 0.008(2)
C28 0.061(3) 0.056(3) 0.036(3) 0.008(2) 0.019(2) -0.006(3)
C29 0.047(3) 0.080(4) 0.053(3) -0.013(3) 0.035(3) -0.011(3)
C30 0.044(3) 0.072(4) 0.077(4) -0.020(3) 0.034(3) 0.008(3)
C31 0.027(2) 0.052(3) 0.072(4) -0.003(3) 0.018(3) 0.010(2)
C32 0.028(2) 0.042(3) 0.044(3) 0.005(2) 0.013(2) -0.009(2)
O2 0.029(2) 0.027(2) 0.035(2) 0.0004(13) 0.0079(13) 0.0045(13)
N6 0.029(2) 0.035(2) 0.039(2) 0.010(2) 0.012(2) 0.002(2)
C33 0.031(2) 0.027(3) 0.047(3) 0.002(2) 0.026(2) 0.001(2)
C34 0.061(3) 0.026(3) 0.057(3) -0.006(2) 0.021(3) 0.008(2)
C35 0.104(5) 0.032(3) 0.111(5) -0.015(3) 0.059(5) 0.004(3)
C36 0.067(4) 0.045(4) 0.165(7) -0.010(4) 0.057(5) 0.016(3)
C37 0.037(3) 0.045(4) 0.154(7) 0.012(4) 0.014(4) 0.016(3)
C38 0.052(3) 0.030(3) 0.078(4) 0.024(3) -0.009(3) 0.008(2)

loop_
_atom_site_label
_atom_site_type_symbol
_atom_site_fract_x
_atom_site_fract_y
_atom_site_fract_z
_atom_site_U_iso_or_equiv
_atom_site_thermal_displace_type
_atom_site_occupancy
_atom_site_calc_flag
_atom_site_refinement_flags
_atom_site_disorder_group
Zr Zr 0.32185(3) 0.16304(3) 0.22390(2) 0.02577(14) Uani 1 d . .
N1 N 0.3369(3) 0.0329(2) 0.1881(2) 0.0355(9) Uani 1 d . .
N2 N 0.4385(2) 0.0676(2) 0.3087(2) 0.0284(8) Uani 1 d . .
C1 C 0.4155(3) 0.0065(3) 0.2513(2) 0.0287(9) Uani 1 d . .
C2 C 0.4688(3) -0.0688(3) 0.2628(3) 0.0349(10) Uani 1 d . .
H2 H 0.4514(3) -0.1114(3) 0.2246(3) 0.042 Uiso 1 calc R .
C3 C 0.5480(3) -0.0793(3) 0.3320(3) 0.0424(11) Uani 1 d . .
H3 H 0.5866(3) -0.1285(3) 0.3400(3) 0.051 Uiso 1 calc R .
C4 C 0.5708(3) -0.0167(3) 0.3902(3) 0.0414(11) Uani 1 d . .
H4 H 0.6231(3) -0.0245(3) 0.4378(3) 0.050 Uiso 1 calc R .
C5 C 0.5158(3) 0.0563(3) 0.3768(2) 0.0294(9) Uani 1 d . .
C6 C 0.5356(4) 0.1250(3) 0.4385(3) 0.0431(11) Uani 1 d . .
H6A H 0.4897(4) 0.1711(3) 0.4185(3) 0.065 Uiso 1 calc R .
H6B H 0.6055(4) 0.1439(3) 0.4496(3) 0.065 Uiso 1 calc R .
H6C H 0.5243(4) 0.1039(3) 0.4869(3) 0.065 Uiso 1 calc R .
C7 C 0.2466(3) -0.0990(3) 0.1283(2) 0.0360(11) Uani 1 d . .
C8 C 0.2725(4) -0.1758(3) 0.1014(3) 0.0459(12) Uani 1 d . .
H8 H 0.3238(4) -0.1790(3) 0.0758(3) 0.055 Uiso 1 calc R .
C9 C 0.2204(4) -0.2482(3) 0.1134(3) 0.0508(13) Uani 1 d . .
H9 H 0.2379(4) -0.2997(3) 0.0957(3) 0.061 Uiso 1 calc R .
C10 C 0.1458(4) -0.2453(4) 0.1499(3) 0.0541(14) Uani 1 d . .
H10 H 0.1112(4) -0.2937(4) 0.1574(3) 0.065 Uiso 1 calc R .
C11 C 0.1224(4) -0.1686(4) 0.1756(3) 0.060(2) Uani 1 d . .
H11 H 0.0711(4) -0.1661(4) 0.2011(3) 0.072 Uiso 1 calc R .
C12 C 0.1699(4) -0.0958(3) 0.1659(3) 0.0486(13) Uani 1 d . .
H12 H 0.1513(4) -0.0450(3) 0.1842(3) 0.058 Uiso 1 calc R .
C13 C 0.3056(3) -0.0200(3) 0.1169(2) 0.0366(11) Uani 1 d . .
H13A H 0.3664(3) -0.0369(3) 0.1022(2) 0.044 Uiso 1 calc R .
H13B H 0.2625(3) 0.0127(3) 0.0728(2) 0.044 Uiso 1 calc R .
N3 N 0.2203(3) 0.1331(2) 0.2968(2) 0.0326(8) Uani 1 d . .
N4 N 0.1416(2) 0.1433(2) 0.1661(2) 0.0331(9) Uani 1 d . .
C14 C 0.1292(3) 0.1342(3) 0.2402(3) 0.0357(11) Uani 1 d . .
C15 C 0.0294(3) 0.1295(3) 0.2485(3) 0.0455(12) Uani 1 d . .
H15 H 0.0192(3) 0.1225(3) 0.2987(3) 0.055 Uiso 1 calc R .
C16 C -0.0520(4) 0.1354(3) 0.1809(4) 0.0572(15) Uani 1 d . .
H16 H -0.1187(4) 0.1336(3) 0.1853(4) 0.069 Uiso 1 calc R .
C17 C -0.0373(4) 0.1441(3) 0.1056(3) 0.0562(15) Uani 1 d . .
H17 H -0.0933(4) 0.1469(3) 0.0597(3) 0.067 Uiso 1 calc R .
C18 C 0.0618(3) 0.1483(3) 0.1001(3) 0.0411(12) Uani 1 d . .
C19 C 0.0823(4) 0.1562(4) 0.0203(3) 0.078(2) Uani 1 d . .
H19A H 0.1553(4) 0.1581(4) 0.0281(3) 0.118 Uiso 1 calc R .
H19B H 0.0514(4) 0.2070(4) -0.0056(3) 0.118 Uiso 1 calc R .
H19C H 0.0535(4) 0.1087(4) -0.0126(3) 0.118 Uiso 1 calc R .
C20 C 0.1948(3) 0.0404(3) 0.4053(2) 0.0398(12) Uani 1 d . .
C21 C 0.2221(4) -0.0314(3) 0.3703(3) 0.0537(13) Uani 1 d . .
H21 H 0.2584(4) -0.0265(3) 0.3326(3) 0.064 Uiso 1 calc R .
C22 C 0.1950(5) -0.1092(4) 0.3915(4) 0.080(2) Uani 1 d . .
H22 H 0.2113(5) -0.1567(4) 0.3665(4) 0.097 Uiso 1 calc R .
C23 C 0.1448(6) -0.1186(5) 0.4485(4) 0.102(3) Uani 1 d . .
H23 H 0.1266(6) -0.1716(5) 0.4624(4) 0.122 Uiso 1 calc R .
C24 C 0.1224(5) -0.0484(6) 0.4844(4) 0.092(3) Uani 1 d . .
H24 H 0.0902(5) -0.0542(6) 0.5246(4) 0.110 Uiso 1 calc R .
C25 C 0.1457(4) 0.0320(4) 0.4635(3) 0.073(2) Uani 1 d . .
H25 H 0.1283(4) 0.0791(4) 0.4885(3) 0.088 Uiso 1 calc R .
C26 C 0.2241(4) 0.1261(3) 0.3806(3) 0.0422(12) Uani 1 d . .
H26A H 0.1781(4) 0.1678(3) 0.3921(3) 0.051 Uiso 1 calc R .
H26B H 0.2933(4) 0.1395(3) 0.4132(3) 0.051 Uiso 1 calc R .
O1 O 0.3154(2) 0.1883(2) 0.0958(2) 0.0374(7) Uani 1 d . .
N5 N 0.4642(3) 0.1961(2) 0.1898(2) 0.0311(8) Uani 1 d . .
C27 C 0.4144(3) 0.1976(3) 0.1134(3) 0.0345(10) Uani 1 d . .
C28 C 0.4631(4) 0.2075(3) 0.0473(3) 0.0498(13) Uani 1 d . .
H28A H 0.5035(4) 0.2588(3) 0.0555(3) 0.060 Uiso 1 calc R .
H28B H 0.4097(4) 0.2123(3) -0.0036(3) 0.060 Uiso 1 calc R .
C29 C 0.5329(4) 0.1322(4) 0.0439(3) 0.0559(15) Uani 1 d . .
H29A H 0.4978(4) 0.0807(4) 0.0504(3) 0.067 Uiso 1 calc R .
H29B H 0.5443(4) 0.1306(4) -0.0086(3) 0.067 Uiso 1 calc R .
C30 C 0.6373(4) 0.1355(4) 0.1084(3) 0.061(2) Uani 1 d . .
H30A H 0.6796(4) 0.0897(4) 0.0991(3) 0.073 Uiso 1 calc R .
H30B H 0.6712(4) 0.1877(4) 0.1024(3) 0.073 Uiso 1 calc R .
C31 C 0.6320(3) 0.1296(3) 0.1942(3) 0.0495(13) Uani 1 d . .
H31A H 0.7016(3) 0.1281(3) 0.2301(3) 0.059 Uiso 1 calc R .
H31B H 0.5990(3) 0.0771(3) 0.2005(3) 0.059 Uiso 1 calc R .
C32 C 0.5745(3) 0.2012(3) 0.2196(3) 0.0375(11) Uani 1 d . .
H32A H 0.5939(3) 0.2028(3) 0.2778(3) 0.045 Uiso 1 calc R .
H32B H 0.5965(3) 0.2537(3) 0.2015(3) 0.045 Uiso 1 calc R .
O2 O 0.3896(2) 0.2535(2) 0.3243(2) 0.0307(7) Uani 1 d . .
N6 N 0.2698(3) 0.2976(2) 0.2186(2) 0.0340(8) Uani 1 d . .
C33 C 0.3287(3) 0.3136(3) 0.2909(3) 0.0321(10) Uani 1 d . .
C34 C 0.3251(4) 0.3925(3) 0.3368(3) 0.0471(12) Uani 1 d . .
H34A H 0.3354(4) 0.4405(3) 0.3057(3) 0.057 Uiso 1 calc R .
H34B H 0.3806(4) 0.3917(3) 0.3866(3) 0.057 Uiso 1 calc R .
C35 C 0.2224(5) 0.4021(4) 0.3557(4) 0.076(2) Uani 1 d . .
H35A H 0.2041(5) 0.3483(4) 0.3740(4) 0.092 Uiso 1 calc R .
H35B H 0.2314(5) 0.4417(4) 0.3995(4) 0.092 Uiso 1 calc R .
C36 C 0.1344(5) 0.4315(4) 0.2863(5) 0.088(2) Uani 1 d . .
H36A H 0.1516(5) 0.4863(4) 0.2694(5) 0.105 Uiso 1 calc R .
H36B H 0.0740(5) 0.4384(4) 0.3049(5) 0.105 Uiso 1 calc R .
C37 C 0.1067(4) 0.3729(4) 0.2135(4) 0.081(2) Uani 1 d . .
H37A H 0.0847(4) 0.3195(4) 0.2300(4) 0.098 Uiso 1 calc R .
H37B H 0.0482(4) 0.3968(4) 0.1734(4) 0.098 Uiso 1 calc R .
C38 C 0.1907(4) 0.3556(3) 0.1740(3) 0.059(2) Uani 1 d . .
H38A H 0.1594(4) 0.3327(3) 0.1208(3) 0.071 Uiso 1 calc R .
H38B H 0.2231(4) 0.4085(3) 0.1675(3) 0.071 Uiso 1 calc R .

loop_
_geom_bond_atom_site_label_1
_geom_bond_atom_site_label_2
_geom_bond_distance
_geom_bond_site_symmetry_2
_geom_bond_publ_flag
Zr N3 2.179(3) . ?
Zr N1 2.188(4) . ?
Zr O1 2.241(3) . ?
Zr N5 2.243(3) . ?
Zr N6 2.247(4) . ?
Zr O2 2.244(3) . ?
Zr N2 2.374(3) . ?
Zr N4 2.382(3) . ?
Zr C27 2.642(4) . ?
Zr C33 2.653(4) . ?
Zr C14 2.750(4) . ?
Zr C1 2.773(4) . ?
N1 C1 1.357(5) . ?
N1 C13 1.457(5) . ?
N2 C5 1.348(5) . ?
N2 C1 1.363(5) . ?
C1 C2 1.384(6) . ?
C2 C3 1.372(6) . ?
C3 C4 1.388(6) . ?
C4 C5 1.363(6) . ?
C5 C6 1.501(6) . ?
C7 C12 1.382(6) . ?
C7 C8 1.389(6) . ?
C7 C13 1.533(6) . ?
C8 C9 1.398(7) . ?
C9 C10 1.343(6) . ?
C10 C11 1.369(7) . ?
C11 C12 1.358(7) . ?
N3 C14 1.340(6) . ?
N3 C26 1.449(5) . ?
N4 C18 1.333(5) . ?
N4 C14 1.357(5) . ?
C14 C15 1.405(6) . ?
C15 C16 1.364(7) . ?
C16 C17 1.389(7) . ?
C17 C18 1.378(6) . ?
C18 C19 1.499(6) . ?
C20 C25 1.371(6) . ?
C20 C21 1.393(7) . ?
C20 C26 1.517(6) . ?
C21 C22 1.372(8) . ?
C22 C23 1.365(9) . ?
C23 C24 1.356(10) . ?
C24 C25 1.391(9) . ?
O1 C27 1.298(5) . ?
N5 C27 1.305(5) . ?
N5 C32 1.438(5) . ?
C27 C28 1.492(6) . ?
C28 C29 1.539(7) . ?
C29 C30 1.533(7) . ?
C30 C31 1.518(7) . ?
C31 C32 1.517(6) . ?
O2 C33 1.287(5) . ?
N6 C33 1.305(5) . ?
N6 C38 1.458(6) . ?
C33 C34 1.496(6) . ?
C34 C35 1.531(7) . ?
C35 C36 1.506(9) . ?
C36 C37 1.529(8) . ?
C37 C38 1.518(7) . ?
